data_4515640
loop_
_publ_author_name
'Joannou, Matthew V.'
'Bezdek, M\'at\'e J.'
'Chirik, Paul J.'

_publ_section_title
;
 Pyridine(diimine) Molybdenum-Catalyzed Hydrogenation of Arenes and
 Hindered Olefins: Insights into Precatalyst Activation and Deactivation
 Pathways
;
_journal_issue 6
_journal_name_full 'ACS Catalysis'
_journal_page_first 5276
_journal_paper_doi 10.1021/acscatal.8b00924
_journal_volume 8
_journal_year 2018
_chemical_formula_moiety 'C41 H65 Mo N3 Si2'
_chemical_formula_sum 'C41 H65 Mo N3 Si2'
_chemical_formula_weight 752.08
_space_group_IT_number 14
_space_group_name_Hall '-P 2ybc'
_space_group_name_H-M_alt 'P 1 21/c 1'
_symmetry_cell_setting monoclinic
_symmetry_space_group_name_Hall '-P 2ybc'
_symmetry_space_group_name_H-M 'P 1 21/c 1'
_atom_sites_solution_hydrogens geom
_atom_sites_solution_primary direct
_atom_sites_solution_secondary difmap
_audit_creation_method SHELXL-97
_cell_angle_alpha 90.00
_cell_angle_beta 115.2300(10)
_cell_angle_gamma 90.00
_cell_formula_units_Z 4
_cell_length_a 11.2640(2)
_cell_length_b 17.5505(2)
_cell_length_c 23.2268(3)
_cell_measurement_reflns_used 9902
_cell_measurement_temperature 100(2)
_cell_measurement_theta_max 65.81
_cell_measurement_theta_min 4.21
_cell_volume 4153.65(11)
_computing_cell_refinement 'SHELXL-97 (Sheldrick, 2008)'
_computing_data_collection 'BRUKER APEX II software suite (Bruker AXS)'
_computing_data_reduction 'BRUKER APEX II software suite (Bruker AXS)'
_computing_molecular_graphics 'ORTEP 3 (Farrugia, 1997)'
_computing_structure_refinement 'SHELXL-97 (Sheldrick, 2008)'
_computing_structure_solution 'SIR-92 (Farrugia, 1994)'
_diffrn_ambient_temperature 100(2)
_diffrn_measured_fraction_theta_full 'ACTA 50'
_diffrn_measured_fraction_theta_max 0.972
_diffrn_measurement_device_type 'Bruker APEX-II CCD'
_diffrn_measurement_method 'phi and omega scans'
_diffrn_radiation_monochromator graphite
_diffrn_radiation_source 'fine-focus sealed tube'
_diffrn_radiation_type CuK\a
_diffrn_radiation_wavelength 1.54178
_diffrn_reflns_av_R_equivalents 0.0270
_diffrn_reflns_av_sigmaI/netI 0.0237
_diffrn_reflns_limit_h_max 13
_diffrn_reflns_limit_h_min -12
_diffrn_reflns_limit_k_max 20
_diffrn_reflns_limit_k_min -20
_diffrn_reflns_limit_l_max 20
_diffrn_reflns_limit_l_min -27
_diffrn_reflns_number 25954
_diffrn_reflns_theta_full 'ACTA 50'
_diffrn_reflns_theta_max 66.10
_diffrn_reflns_theta_min 3.28
_diffrn_standards_number 0
_exptl_absorpt_coefficient_mu 3.350
_exptl_absorpt_correction_T_max 0.7527
_exptl_absorpt_correction_T_min 0.6816
_exptl_absorpt_correction_type multi-scan
_exptl_absorpt_process_details 'sadabs 2008/2'
_exptl_crystal_colour purple
_exptl_crystal_density_diffrn 1.203
_exptl_crystal_density_method 'not measured'
_exptl_crystal_description PLATE
_exptl_crystal_F_000 1608
_exptl_crystal_size_max 0.20
_exptl_crystal_size_mid 0.14
_exptl_crystal_size_min 0.08
_refine_diff_density_max 0.725
_refine_diff_density_min -0.445
_refine_diff_density_rms 0.058
_refine_ls_extinction_method none
_refine_ls_goodness_of_fit_ref 1.079
_refine_ls_hydrogen_treatment constr
_refine_ls_matrix_type full
_refine_ls_number_parameters 440
_refine_ls_number_reflns 7047
_refine_ls_number_restraints 0
_refine_ls_restrained_S_all 1.079
_refine_ls_R_factor_all 0.0356
_refine_ls_R_factor_gt 0.0304
_refine_ls_shift/su_max 0.002
_refine_ls_shift/su_mean 0.000
_refine_ls_structure_factor_coef Fsqd
_refine_ls_weighting_details 'calc w=1/[\s^2^(Fo^2^)+(0.0351P)^2^+3.3128P] where P=(Fo^2^+2Fc^2^)/3'
_refine_ls_weighting_scheme calc
_refine_ls_wR_factor_gt 0.0742
_refine_ls_wR_factor_ref 0.0767
_reflns_number_gt 6294
_reflns_number_total 7047
_reflns_threshold_expression >2\s(I)
_cod_data_source_file cs8b00924_si_003.cif
_cod_data_source_block zrt40
_cod_depositor_comments
;
The following automatic conversions were performed:

data item '_symmetry_cell_setting' value 'Monoclinic' was changed to
'monoclinic' in accordance with the
/home/data/users/saulius/crontab/automatic-downloads/current/ACS/lib/dictionaries/cif_core.dic
dictionary named 'cif_core.dic' version 2.4.2 last updated on
2011-04-26.

Automatic conversion script
Id: cif_fix_values 6909 2019-04-08 15:41:33Z antanas 
;
_cod_original_cell_volume 4153.65(10)
_cod_original_sg_symbol_H-M P2(1)/c
_cod_database_code 4515640

loop_
_symmetry_equiv_pos_as_xyz
'x, y, z'
'-x, y+1/2, -z+1/2'
'-x, -y, -z'
'x, -y-1/2, z-1/2'

loop_
_atom_site_label
_atom_site_type_symbol
_atom_site_fract_x
_atom_site_fract_y
_atom_site_fract_z
_atom_site_U_iso_or_equiv
_atom_site_adp_type
_atom_site_occupancy
_atom_site_symmetry_multiplicity
_atom_site_calc_flag
_atom_site_refinement_flags
Mo1 Mo 0.416841(16) 0.788961(10) 0.780666(8) 0.01986(7) Uani 1 1 d .
Si1 Si 0.59103(6) 0.91687(4) 0.72679(3) 0.02520(15) Uani 1 1 d .
Si2 Si 0.21594(7) 0.87020(5) 0.84483(4) 0.03813(18) Uani 1 1 d .
N1 N 0.27676(17) 0.75793(11) 0.68811(9) 0.0219(4) Uani 1 1 d .
N2 N 0.50932(18) 0.71405(10) 0.75156(9) 0.0211(4) Uani 1 1 d .
N3 N 0.58367(18) 0.75772(11) 0.86435(8) 0.0224(4) Uani 1 1 d .
C1 C 0.2418(2) 0.69163(15) 0.58594(11) 0.0301(5) Uani 1 1 d .
H1A H 0.1485 0.7006 0.5742 0.045 Uiso 1 1 calc R
H1B H 0.2554 0.6379 0.5788 0.045 Uiso 1 1 calc R
H1C H 0.2705 0.7238 0.5598 0.045 Uiso 1 1 calc R
C2 C 0.3202(2) 0.71085(13) 0.65492(11) 0.0230(5) Uani 1 1 d .
C3 C 0.4493(2) 0.68392(13) 0.68942(10) 0.0226(5) Uani 1 1 d .
C4 C 0.5170(2) 0.63286(14) 0.66911(11) 0.0258(5) Uani 1 1 d .
H4 H 0.4766 0.6134 0.6270 0.031 Uiso 1 1 calc R
C5 C 0.6433(2) 0.60969(14) 0.70940(12) 0.0282(5) Uani 1 1 d .
H5 H 0.6901 0.5759 0.6946 0.034 Uiso 1 1 calc R
C6 C 0.7003(2) 0.63646(14) 0.77157(11) 0.0263(5) Uani 1 1 d .
H6 H 0.7865 0.6206 0.7993 0.032 Uiso 1 1 calc R
C7 C 0.6333(2) 0.68593(13) 0.79368(11) 0.0227(5) Uani 1 1 d .
C8 C 0.6728(2) 0.71231(13) 0.85629(11) 0.0238(5) Uani 1 1 d .
C9 C 0.8048(2) 0.69384(15) 0.90857(12) 0.0310(6) Uani 1 1 d .
H9A H 0.8717 0.7261 0.9044 0.046 Uiso 1 1 calc R
H9B H 0.8255 0.6402 0.9056 0.046 Uiso 1 1 calc R
H9C H 0.8036 0.7032 0.9499 0.046 Uiso 1 1 calc R
C10 C 0.1382(2) 0.77692(14) 0.66076(11) 0.0251(5) Uani 1 1 d .
C11 C 0.0920(2) 0.84188(14) 0.62240(11) 0.0284(5) Uani 1 1 d .
C12 C -0.0410(2) 0.85977(15) 0.59940(13) 0.0356(6) Uani 1 1 d .
H12 H -0.0739 0.9037 0.5736 0.043 Uiso 1 1 calc R
C13 C -0.1254(3) 0.81498(17) 0.61338(14) 0.0423(7) Uani 1 1 d .
H13 H -0.2153 0.8286 0.5979 0.051 Uiso 1 1 calc R
C14 C -0.0793(2) 0.75001(17) 0.64998(13) 0.0388(6) Uani 1 1 d .
H14 H -0.1386 0.7192 0.6590 0.047 Uiso 1 1 calc R
C15 C 0.0520(2) 0.72873(14) 0.67381(12) 0.0302(6) Uani 1 1 d .
C16 C 0.1788(2) 0.89142(15) 0.60303(12) 0.0313(6) Uani 1 1 d .
H16 H 0.2706 0.8717 0.6252 0.038 Uiso 1 1 calc R
C17 C 0.1385(3) 0.88766(18) 0.53075(13) 0.0436(7) Uani 1 1 d .
H17A H 0.1402 0.8346 0.5181 0.065 Uiso 1 1 calc R
H17B H 0.2000 0.9178 0.5204 0.065 Uiso 1 1 calc R
H17C H 0.0497 0.9082 0.5079 0.065 Uiso 1 1 calc R
C18 C 0.1797(3) 0.97458(15) 0.62227(13) 0.0395(7) Uani 1 1 d .
H18A H 0.0931 0.9971 0.5975 0.059 Uiso 1 1 calc R
H18B H 0.2461 1.0026 0.6140 0.059 Uiso 1 1 calc R
H18C H 0.2004 0.9774 0.6677 0.059 Uiso 1 1 calc R
C19 C 0.0955(2) 0.65309(15) 0.70885(12) 0.0310(6) Uani 1 1 d .
H19 H 0.1928 0.6551 0.7344 0.037 Uiso 1 1 calc R
C20 C 0.0648(3) 0.58730(16) 0.66155(13) 0.0383(6) Uani 1 1 d .
H20A H -0.0303 0.5839 0.6361 0.057 Uiso 1 1 calc R
H20B H 0.0971 0.5395 0.6848 0.057 Uiso 1 1 calc R
H20C H 0.1080 0.5963 0.6334 0.057 Uiso 1 1 calc R
C21 C 0.0321(3) 0.63633(17) 0.75481(14) 0.0416(7) Uani 1 1 d .
H21A H 0.0405 0.6812 0.7814 0.062 Uiso 1 1 calc R
H21B H 0.0766 0.5929 0.7820 0.062 Uiso 1 1 calc R
H21C H -0.0610 0.6242 0.7302 0.062 Uiso 1 1 calc R
C22 C 0.6008(2) 0.77495(14) 0.92845(11) 0.0268(5) Uani 1 1 d .
C23 C 0.6684(2) 0.84075(15) 0.95944(11) 0.0312(6) Uani 1 1 d .
C24 C 0.6710(3) 0.85876(17) 1.01841(12) 0.0409(7) Uani 1 1 d .
H24 H 0.7165 0.9031 1.0402 0.049 Uiso 1 1 calc R
C25 C 0.6092(3) 0.81360(19) 1.04552(13) 0.0458(7) Uani 1 1 d .
H25 H 0.6093 0.8279 1.0850 0.055 Uiso 1 1 calc R
C26 C 0.5469(3) 0.74750(19) 1.01574(13) 0.0431(7) Uani 1 1 d .
H26 H 0.5056 0.7165 1.0354 0.052 Uiso 1 1 calc R
C27 C 0.5434(2) 0.72528(15) 0.95730(12) 0.0317(6) Uani 1 1 d .
C28 C 0.7439(3) 0.89034(16) 0.93301(12) 0.0368(6) Uani 1 1 d .
H28 H 0.7250 0.8714 0.8894 0.044 Uiso 1 1 calc R
C29 C 0.8921(3) 0.8840(2) 0.97374(15) 0.0508(8) Uani 1 1 d .
H29A H 0.9137 0.9042 1.0164 0.076 Uiso 1 1 calc R
H29B H 0.9388 0.9133 0.9539 0.076 Uiso 1 1 calc R
H29C H 0.9186 0.8304 0.9770 0.076 Uiso 1 1 calc R
C30 C 0.7056(3) 0.97402(17) 0.92744(15) 0.0506(8) Uani 1 1 d .
H30A H 0.6102 0.9788 0.9038 0.076 Uiso 1 1 calc R
H30B H 0.7487 1.0015 0.9049 0.076 Uiso 1 1 calc R
H30C H 0.7332 0.9957 0.9701 0.076 Uiso 1 1 calc R
C31 C 0.4875(3) 0.64790(16) 0.92959(13) 0.0361(6) Uani 1 1 d .
H31 H 0.4633 0.6496 0.8829 0.043 Uiso 1 1 calc R
C32 C 0.5917(3) 0.58533(17) 0.95888(14) 0.0429(7) Uani 1 1 d .
H32A H 0.6697 0.5982 0.9524 0.064 Uiso 1 1 calc R
H32B H 0.5562 0.5365 0.9384 0.064 Uiso 1 1 calc R
H32C H 0.6156 0.5815 1.0046 0.064 Uiso 1 1 calc R
C33 C 0.3645(3) 0.6250(2) 0.93814(16) 0.0516(8) Uani 1 1 d .
H33A H 0.3882 0.6157 0.9833 0.077 Uiso 1 1 calc R
H33B H 0.3271 0.5785 0.9138 0.077 Uiso 1 1 calc R
H33C H 0.2997 0.6662 0.9228 0.077 Uiso 1 1 calc R
C34 C 0.4752(2) 0.89820(13) 0.76336(11) 0.0247(5) Uani 1 1 d .
H34A H 0.3932 0.9255 0.7366 0.030 Uiso 1 1 calc R
H34B H 0.5124 0.9246 0.8050 0.030 Uiso 1 1 calc R
C35 C 0.6049(3) 1.02226(15) 0.71909(12) 0.0334(6) Uani 1 1 d .
H35A H 0.5182 1.0433 0.6921 0.050 Uiso 1 1 calc R
H35B H 0.6655 1.0328 0.6998 0.050 Uiso 1 1 calc R
H35C H 0.6381 1.0458 0.7613 0.050 Uiso 1 1 calc R
C36 C 0.5338(3) 0.87420(16) 0.64565(12) 0.0336(6) Uani 1 1 d .
H36A H 0.5173 0.8197 0.6477 0.050 Uiso 1 1 calc R
H36B H 0.6015 0.8812 0.6301 0.050 Uiso 1 1 calc R
H36C H 0.4527 0.8994 0.6166 0.050 Uiso 1 1 calc R
C37 C 0.7573(2) 0.87635(16) 0.77529(13) 0.0365(6) Uani 1 1 d .
H37A H 0.7974 0.9029 0.8162 0.055 Uiso 1 1 calc R
H37B H 0.8124 0.8829 0.7525 0.055 Uiso 1 1 calc R
H37C H 0.7494 0.8220 0.7826 0.055 Uiso 1 1 calc R
C38 C 0.2845(2) 0.78365(15) 0.82471(12) 0.0304(6) Uani 1 1 d .
H38A H 0.2088 0.7523 0.7966 0.037 Uiso 1 1 calc R
H38B H 0.3296 0.7546 0.8647 0.037 Uiso 1 1 calc R
C39 C 0.1075(3) 0.92347(18) 0.77163(14) 0.0469(7) Uani 1 1 d .
H39A H 0.1606 0.9452 0.7515 0.070 Uiso 1 1 calc R
H39B H 0.0627 0.9645 0.7831 0.070 Uiso 1 1 calc R
H39C H 0.0422 0.8886 0.7418 0.070 Uiso 1 1 calc R
C40 C 0.3452(3) 0.9362(2) 0.89855(16) 0.0611(9) Uani 1 1 d .
H40A H 0.4057 0.9082 0.9361 0.092 Uiso 1 1 calc R
H40B H 0.3041 0.9776 0.9119 0.092 Uiso 1 1 calc R
H40C H 0.3938 0.9575 0.8759 0.092 Uiso 1 1 calc R
C41 C 0.1163(4) 0.8393(3) 0.88808(17) 0.0707(12) Uani 1 1 d .
H41A H 0.0425 0.8079 0.8598 0.106 Uiso 1 1 calc R
H41B H 0.0827 0.8843 0.9013 0.106 Uiso 1 1 calc R
H41C H 0.1716 0.8095 0.9257 0.106 Uiso 1 1 calc R

loop_
_atom_site_aniso_label
_atom_site_aniso_U_11
_atom_site_aniso_U_22
_atom_site_aniso_U_33
_atom_site_aniso_U_23
_atom_site_aniso_U_13
_atom_site_aniso_U_12
Mo1 0.01895(10) 0.02402(11) 0.01698(10) 0.00015(7) 0.00800(7) 0.00276(7)
Si1 0.0257(3) 0.0269(3) 0.0235(3) -0.0023(3) 0.0110(3) -0.0023(3)
Si2 0.0356(4) 0.0503(5) 0.0325(4) 0.0007(3) 0.0184(3) 0.0149(3)
N1 0.0196(9) 0.0250(10) 0.0193(9) 0.0012(8) 0.0067(8) 0.0005(8)
N2 0.0212(9) 0.0251(10) 0.0172(9) 0.0009(8) 0.0084(7) 0.0012(8)
N3 0.0239(9) 0.0268(10) 0.0161(9) 0.0012(8) 0.0083(8) 0.0034(8)
C1 0.0301(12) 0.0328(14) 0.0227(12) -0.0029(10) 0.0067(10) -0.0019(10)
C2 0.0242(11) 0.0259(12) 0.0194(11) 0.0013(10) 0.0097(9) -0.0028(9)
C3 0.0257(11) 0.0249(12) 0.0188(11) -0.0012(9) 0.0109(9) -0.0038(9)
C4 0.0289(12) 0.0297(13) 0.0212(12) -0.0044(10) 0.0129(10) -0.0064(10)
C5 0.0300(12) 0.0294(13) 0.0317(13) -0.0019(11) 0.0193(11) 0.0023(10)
C6 0.0232(11) 0.0301(13) 0.0272(12) 0.0015(10) 0.0124(10) 0.0049(10)
C7 0.0212(11) 0.0266(12) 0.0204(11) 0.0024(10) 0.0089(9) 0.0010(9)
C8 0.0234(11) 0.0265(12) 0.0213(12) 0.0000(10) 0.0094(9) 0.0027(9)
C9 0.0270(12) 0.0364(14) 0.0249(13) -0.0013(11) 0.0067(10) 0.0077(10)
C10 0.0192(11) 0.0307(13) 0.0211(12) -0.0007(10) 0.0045(9) 0.0017(9)
C11 0.0248(12) 0.0302(13) 0.0240(12) 0.0001(10) 0.0046(10) 0.0003(10)
C12 0.0285(13) 0.0326(14) 0.0368(15) 0.0077(12) 0.0054(11) 0.0035(11)
C13 0.0227(12) 0.0425(16) 0.0540(18) 0.0048(14) 0.0089(12) 0.0050(12)
C14 0.0240(12) 0.0433(16) 0.0473(16) 0.0076(13) 0.0134(12) -0.0037(12)
C15 0.0249(12) 0.0315(13) 0.0301(13) 0.0029(11) 0.0079(10) -0.0001(10)
C16 0.0270(12) 0.0338(14) 0.0278(13) 0.0067(11) 0.0067(10) 0.0009(10)
C17 0.0467(16) 0.0502(18) 0.0328(15) 0.0069(13) 0.0159(13) 0.0010(14)
C18 0.0367(14) 0.0348(15) 0.0394(15) 0.0095(12) 0.0089(12) -0.0025(12)
C19 0.0239(12) 0.0347(14) 0.0325(14) 0.0055(11) 0.0102(10) -0.0017(10)
C20 0.0350(14) 0.0366(15) 0.0386(15) 0.0050(12) 0.0111(12) -0.0023(12)
C21 0.0367(15) 0.0446(17) 0.0423(16) 0.0082(13) 0.0157(13) -0.0077(13)
C22 0.0277(12) 0.0353(14) 0.0171(11) 0.0016(10) 0.0092(10) 0.0104(10)
C23 0.0344(13) 0.0349(14) 0.0206(12) -0.0017(11) 0.0082(10) 0.0109(11)
C24 0.0488(16) 0.0436(16) 0.0252(14) -0.0047(12) 0.0108(12) 0.0138(13)
C25 0.0578(18) 0.060(2) 0.0247(14) -0.0022(14) 0.0223(13) 0.0187(16)
C26 0.0497(16) 0.0578(19) 0.0282(14) 0.0104(14) 0.0227(13) 0.0158(15)
C27 0.0327(13) 0.0420(15) 0.0221(12) 0.0069(11) 0.0132(10) 0.0112(11)
C28 0.0427(15) 0.0389(15) 0.0260(13) -0.0080(12) 0.0121(12) -0.0043(12)
C29 0.0417(16) 0.066(2) 0.0417(17) -0.0159(15) 0.0148(14) -0.0070(15)
C30 0.065(2) 0.0387(17) 0.0418(17) -0.0071(14) 0.0173(15) -0.0068(15)
C31 0.0392(14) 0.0425(16) 0.0290(14) 0.0085(12) 0.0168(12) 0.0028(12)
C32 0.0492(17) 0.0396(16) 0.0385(16) 0.0058(13) 0.0174(13) 0.0041(13)
C33 0.0507(18) 0.059(2) 0.0509(19) 0.0197(16) 0.0275(15) 0.0011(15)
C34 0.0269(12) 0.0249(12) 0.0217(12) -0.0017(10) 0.0098(10) 0.0028(10)
C35 0.0361(14) 0.0313(14) 0.0340(14) -0.0010(11) 0.0162(11) -0.0051(11)
C36 0.0373(14) 0.0376(14) 0.0318(14) -0.0057(12) 0.0204(12) -0.0065(12)
C37 0.0290(13) 0.0419(15) 0.0406(15) 0.0029(13) 0.0167(12) -0.0003(12)
C38 0.0270(12) 0.0404(15) 0.0263(13) 0.0020(11) 0.0137(10) 0.0024(11)
C39 0.0494(17) 0.0490(18) 0.0450(17) 0.0051(14) 0.0226(14) 0.0193(14)
C40 0.063(2) 0.058(2) 0.053(2) -0.0174(17) 0.0170(17) 0.0197(17)
C41 0.065(2) 0.106(3) 0.059(2) 0.023(2) 0.0444(19) 0.040(2)

loop_
_atom_type_symbol
_atom_type_description
_atom_type_scat_dispersion_real
_atom_type_scat_dispersion_imag
_atom_type_scat_source
C C 0.0181 0.0091 'International Tables Vol C Tables 4.2.6.8 and 6.1.1.4'
H H 0.0000 0.0000 'International Tables Vol C Tables 4.2.6.8 and 6.1.1.4'
Mo Mo -0.0483 2.7339 'International Tables Vol C Tables 4.2.6.8 and 6.1.1.4'
N N 0.0311 0.0180 'International Tables Vol C Tables 4.2.6.8 and 6.1.1.4'
Si Si 0.2541 0.3302 'International Tables Vol C Tables 4.2.6.8 and 6.1.1.4'

loop_
_geom_angle_atom_site_label_1
_geom_angle_atom_site_label_2
_geom_angle_atom_site_label_3
_geom_angle
N2 Mo1 C34 106.65(8)
N2 Mo1 N3 75.53(7)
C34 Mo1 N3 100.50(8)
N2 Mo1 N1 75.80(7)
C34 Mo1 N1 101.33(8)
N3 Mo1 N1 147.87(7)
N2 Mo1 C38 135.57(9)
C34 Mo1 C38 117.76(9)
N3 Mo1 C38 94.38(8)
N1 Mo1 C38 95.98(9)
C34 Si1 C37 112.04(11)
C34 Si1 C36 112.43(11)
C37 Si1 C36 106.38(13)
C34 Si1 C35 108.68(11)
C37 Si1 C35 109.34(12)
C36 Si1 C35 107.85(12)
C38 Si2 C40 112.84(13)
C38 Si2 C39 111.24(13)
C40 Si2 C39 108.66(16)
C38 Si2 C41 107.84(16)
C40 Si2 C41 107.23(18)
C39 Si2 C41 108.88(15)
C2 N1 C10 118.20(18)
C2 N1 Mo1 116.05(14)
C10 N1 Mo1 125.47(15)
C7 N2 C3 118.71(18)
C7 N2 Mo1 120.56(15)
C3 N2 Mo1 120.60(14)
C8 N3 C22 118.83(18)
C8 N3 Mo1 116.38(14)
C22 N3 Mo1 124.46(14)
C2 C1 H1A 109.5
C2 C1 H1B 109.5
H1A C1 H1B 109.5
C2 C1 H1C 109.5
H1A C1 H1C 109.5
H1B C1 H1C 109.5
N1 C2 C3 114.6(2)
N1 C2 C1 123.6(2)
C3 C2 C1 121.7(2)
C4 C3 C2 127.5(2)
C4 C3 N2 119.9(2)
C2 C3 N2 112.6(2)
C3 C4 C5 121.0(2)
C3 C4 H4 119.5
C5 C4 H4 119.5
C6 C5 C4 119.3(2)
C6 C5 H5 120.4
C4 C5 H5 120.4
C7 C6 C5 120.9(2)
C7 C6 H6 119.5
C5 C6 H6 119.5
C6 C7 C8 127.5(2)
C6 C7 N2 119.8(2)
C8 C7 N2 112.69(19)
N3 C8 C7 114.22(19)
N3 C8 C9 123.5(2)
C7 C8 C9 122.2(2)
C8 C9 H9A 109.5
C8 C9 H9B 109.5
H9A C9 H9B 109.5
C8 C9 H9C 109.5
H9A C9 H9C 109.5
H9B C9 H9C 109.5
C11 C10 C15 121.3(2)
C11 C10 N1 120.2(2)
C15 C10 N1 118.5(2)
C12 C11 C10 118.3(2)
C12 C11 C16 118.8(2)
C10 C11 C16 122.9(2)
C13 C12 C11 121.2(2)
C13 C12 H12 119.4
C11 C12 H12 119.4
C12 C13 C14 120.0(2)
C12 C13 H13 120.0
C14 C13 H13 120.0
C13 C14 C15 121.5(2)
C13 C14 H14 119.2
C15 C14 H14 119.2
C14 C15 C10 117.7(2)
C14 C15 C19 119.4(2)
C10 C15 C19 122.8(2)
C11 C16 C18 112.8(2)
C11 C16 C17 111.8(2)
C18 C16 C17 108.8(2)
C11 C16 H16 107.8
C18 C16 H16 107.8
C17 C16 H16 107.8
C16 C17 H17A 109.5
C16 C17 H17B 109.5
H17A C17 H17B 109.5
C16 C17 H17C 109.5
H17A C17 H17C 109.5
H17B C17 H17C 109.5
C16 C18 H18A 109.5
C16 C18 H18B 109.5
H18A C18 H18B 109.5
C16 C18 H18C 109.5
H18A C18 H18C 109.5
H18B C18 H18C 109.5
C15 C19 C20 110.6(2)
C15 C19 C21 113.4(2)
C20 C19 C21 108.9(2)
C15 C19 H19 107.9
C20 C19 H19 107.9
C21 C19 H19 107.9
C19 C20 H20A 109.5
C19 C20 H20B 109.5
H20A C20 H20B 109.5
C19 C20 H20C 109.5
H20A C20 H20C 109.5
H20B C20 H20C 109.5
C19 C21 H21A 109.5
C19 C21 H21B 109.5
H21A C21 H21B 109.5
C19 C21 H21C 109.5
H21A C21 H21C 109.5
H21B C21 H21C 109.5
C23 C22 C27 121.5(2)
C23 C22 N3 120.3(2)
C27 C22 N3 118.1(2)
C24 C23 C22 118.1(3)
C24 C23 C28 119.1(2)
C22 C23 C28 122.7(2)
C25 C24 C23 121.2(3)
C25 C24 H24 119.4
C23 C24 H24 119.4
C24 C25 C26 120.3(3)
C24 C25 H25 119.8
C26 C25 H25 119.8
C25 C26 C27 121.3(3)
C25 C26 H26 119.3
C27 C26 H26 119.3
C26 C27 C22 117.4(3)
C26 C27 C31 119.7(2)
C22 C27 C31 122.8(2)
C23 C28 C30 113.6(2)
C23 C28 C29 111.0(2)
C30 C28 C29 108.5(2)
C23 C28 H28 107.8
C30 C28 H28 107.8
C29 C28 H28 107.8
C28 C29 H29A 109.5
C28 C29 H29B 109.5
H29A C29 H29B 109.5
C28 C29 H29C 109.5
H29A C29 H29C 109.5
H29B C29 H29C 109.5
C28 C30 H30A 109.5
C28 C30 H30B 109.5
H30A C30 H30B 109.5
C28 C30 H30C 109.5
H30A C30 H30C 109.5
H30B C30 H30C 109.5
C27 C31 C33 114.4(2)
C27 C31 C32 110.5(2)
C33 C31 C32 108.5(2)
C27 C31 H31 107.7
C33 C31 H31 107.7
C32 C31 H31 107.7
C31 C32 H32A 109.5
C31 C32 H32B 109.5
H32A C32 H32B 109.5
C31 C32 H32C 109.5
H32A C32 H32C 109.5
H32B C32 H32C 109.5
C31 C33 H33A 109.5
C31 C33 H33B 109.5
H33A C33 H33B 109.5
C31 C33 H33C 109.5
H33A C33 H33C 109.5
H33B C33 H33C 109.5
Si1 C34 Mo1 125.39(12)
Si1 C34 H34A 106.0
Mo1 C34 H34A 106.0
Si1 C34 H34B 106.0
Mo1 C34 H34B 106.0
H34A C34 H34B 106.3
Si1 C35 H35A 109.5
Si1 C35 H35B 109.5
H35A C35 H35B 109.5
Si1 C35 H35C 109.5
H35A C35 H35C 109.5
H35B C35 H35C 109.5
Si1 C36 H36A 109.5
Si1 C36 H36B 109.5
H36A C36 H36B 109.5
Si1 C36 H36C 109.5
H36A C36 H36C 109.5
H36B C36 H36C 109.5
Si1 C37 H37A 109.5
Si1 C37 H37B 109.5
H37A C37 H37B 109.5
Si1 C37 H37C 109.5
H37A C37 H37C 109.5
H37B C37 H37C 109.5
Si2 C38 Mo1 122.35(13)
Si2 C38 H38A 106.7
Mo1 C38 H38A 106.7
Si2 C38 H38B 106.7
Mo1 C38 H38B 106.7
H38A C38 H38B 106.6
Si2 C39 H39A 109.5
Si2 C39 H39B 109.5
H39A C39 H39B 109.5
Si2 C39 H39C 109.5
H39A C39 H39C 109.5
H39B C39 H39C 109.5
Si2 C40 H40A 109.5
Si2 C40 H40B 109.5
H40A C40 H40B 109.5
Si2 C40 H40C 109.5
H40A C40 H40C 109.5
H40B C40 H40C 109.5
Si2 C41 H41A 109.5
Si2 C41 H41B 109.5
H41A C41 H41B 109.5
Si2 C41 H41C 109.5
H41A C41 H41C 109.5
H41B C41 H41C 109.5

loop_
_geom_bond_atom_site_label_1
_geom_bond_atom_site_label_2
_geom_bond_distance
Mo1 N2 1.9675(18)
Mo1 C34 2.120(2)
Mo1 N3 2.1204(18)
Mo1 N1 2.1251(18)
Mo1 C38 2.140(2)
Si1 C34 1.864(2)
Si1 C37 1.867(3)
Si1 C36 1.869(3)
Si1 C35 1.871(3)
Si2 C38 1.852(3)
Si2 C40 1.862(4)
Si2 C39 1.867(3)
Si2 C41 1.877(3)
N1 C2 1.356(3)
N1 C10 1.451(3)
N2 C7 1.409(3)
N2 C3 1.410(3)
N3 C8 1.356(3)
N3 C22 1.449(3)
C1 C2 1.501(3)
C1 H1A 0.9800
C1 H1B 0.9800
C1 H1C 0.9800
C2 C3 1.409(3)
C3 C4 1.384(3)
C4 C5 1.389(3)
C4 H4 0.9500
C5 C6 1.388(3)
C5 H5 0.9500
C6 C7 1.385(3)
C6 H6 0.9500
C7 C8 1.405(3)
C8 C9 1.501(3)
C9 H9A 0.9800
C9 H9B 0.9800
C9 H9C 0.9800
C10 C11 1.403(3)
C10 C15 1.414(3)
C11 C12 1.395(3)
C11 C16 1.513(3)
C12 C13 1.374(4)
C12 H12 0.9500
C13 C14 1.384(4)
C13 H13 0.9500
C14 C15 1.391(3)
C14 H14 0.9500
C15 C19 1.525(3)
C16 C18 1.525(4)
C16 C17 1.542(4)
C16 H16 1.0000
C17 H17A 0.9800
C17 H17B 0.9800
C17 H17C 0.9800
C18 H18A 0.9800
C18 H18B 0.9800
C18 H18C 0.9800
C19 C20 1.528(4)
C19 C21 1.544(4)
C19 H19 1.0000
C20 H20A 0.9800
C20 H20B 0.9800
C20 H20C 0.9800
C21 H21A 0.9800
C21 H21B 0.9800
C21 H21C 0.9800
C22 C23 1.401(4)
C22 C27 1.413(4)
C23 C24 1.393(4)
C23 C28 1.517(4)
C24 C25 1.373(4)
C24 H24 0.9500
C25 C26 1.380(5)
C25 H25 0.9500
C26 C27 1.396(4)
C26 H26 0.9500
C27 C31 1.520(4)
C28 C30 1.520(4)
C28 C29 1.533(4)
C28 H28 1.0000
C29 H29A 0.9800
C29 H29B 0.9800
C29 H29C 0.9800
C30 H30A 0.9800
C30 H30B 0.9800
C30 H30C 0.9800
C31 C33 1.534(4)
C31 C32 1.538(4)
C31 H31 1.0000
C32 H32A 0.9800
C32 H32B 0.9800
C32 H32C 0.9800
C33 H33A 0.9800
C33 H33B 0.9800
C33 H33C 0.9800
C34 H34A 0.9900
C34 H34B 0.9900
C35 H35A 0.9800
C35 H35B 0.9800
C35 H35C 0.9800
C36 H36A 0.9800
C36 H36B 0.9800
C36 H36C 0.9800
C37 H37A 0.9800
C37 H37B 0.9800
C37 H37C 0.9800
C38 H38A 0.9900
C38 H38B 0.9900
C39 H39A 0.9800
C39 H39B 0.9800
C39 H39C 0.9800
C40 H40A 0.9800
C40 H40B 0.9800
C40 H40C 0.9800
C41 H41A 0.9800
C41 H41B 0.9800
C41 H41C 0.9800

loop_
_geom_torsion_atom_site_label_1
_geom_torsion_atom_site_label_2
_geom_torsion_atom_site_label_3
_geom_torsion_atom_site_label_4
_geom_torsion
N2 Mo1 N1 C2 -5.33(16)
C34 Mo1 N1 C2 99.20(17)
N3 Mo1 N1 C2 -32.8(2)
C38 Mo1 N1 C2 -140.89(17)
N2 Mo1 N1 C10 168.49(19)
C34 Mo1 N1 C10 -86.98(19)
N3 Mo1 N1 C10 141.06(17)
C38 Mo1 N1 C10 32.93(19)
C34 Mo1 N2 C7 90.48(17)
N3 Mo1 N2 C7 -6.37(16)
N1 Mo1 N2 C7 -171.71(18)
C38 Mo1 N2 C7 -87.7(2)
C34 Mo1 N2 C3 -93.57(17)
N3 Mo1 N2 C3 169.57(18)
N1 Mo1 N2 C3 4.24(16)
C38 Mo1 N2 C3 88.2(2)
N2 Mo1 N3 C8 7.05(16)
C34 Mo1 N3 C8 -97.61(17)
N1 Mo1 N3 C8 34.5(2)
C38 Mo1 N3 C8 143.10(17)
N2 Mo1 N3 C22 -166.3(2)
C34 Mo1 N3 C22 89.06(19)
N1 Mo1 N3 C22 -138.80(18)
C38 Mo1 N3 C22 -30.2(2)
C10 N1 C2 C3 -168.7(2)
Mo1 N1 C2 C3 5.6(3)
C10 N1 C2 C1 14.6(3)
Mo1 N1 C2 C1 -171.09(17)
N1 C2 C3 C4 176.9(2)
C1 C2 C3 C4 -6.4(4)
N1 C2 C3 N2 -2.1(3)
C1 C2 C3 N2 174.6(2)
C7 N2 C3 C4 -5.7(3)
Mo1 N2 C3 C4 178.23(17)
C7 N2 C3 C2 173.37(19)
Mo1 N2 C3 C2 -2.6(3)
C2 C3 C4 C5 -178.0(2)
N2 C3 C4 C5 1.0(3)
C3 C4 C5 C6 2.0(4)
C4 C5 C6 C7 -0.2(4)
C5 C6 C7 C8 173.8(2)
C5 C6 C7 N2 -4.6(4)
C3 N2 C7 C6 7.5(3)
Mo1 N2 C7 C6 -176.44(17)
C3 N2 C7 C8 -171.1(2)
Mo1 N2 C7 C8 4.9(3)
C22 N3 C8 C7 167.1(2)
Mo1 N3 C8 C7 -6.7(3)
C22 N3 C8 C9 -15.3(3)
Mo1 N3 C8 C9 170.95(18)
C6 C7 C8 N3 -177.0(2)
N2 C7 C8 N3 1.5(3)
C6 C7 C8 C9 5.3(4)
N2 C7 C8 C9 -176.1(2)
C2 N1 C10 C11 -91.7(3)
Mo1 N1 C10 C11 94.6(2)
C2 N1 C10 C15 88.4(3)
Mo1 N1 C10 C15 -85.3(2)
C15 C10 C11 C12 2.6(4)
N1 C10 C11 C12 -177.2(2)
C15 C10 C11 C16 -175.0(2)
N1 C10 C11 C16 5.1(4)
C10 C11 C12 C13 -0.4(4)
C16 C11 C12 C13 177.4(3)
C11 C12 C13 C14 -1.2(5)
C12 C13 C14 C15 0.5(5)
C13 C14 C15 C10 1.6(4)
C13 C14 C15 C19 -174.6(3)
C11 C10 C15 C14 -3.2(4)
N1 C10 C15 C14 176.7(2)
C11 C10 C15 C19 172.9(2)
N1 C10 C15 C19 -7.2(4)
C12 C11 C16 C18 58.9(3)
C10 C11 C16 C18 -123.5(3)
C12 C11 C16 C17 -64.1(3)
C10 C11 C16 C17 113.6(3)
C14 C15 C19 C20 80.7(3)
C10 C15 C19 C20 -95.3(3)
C14 C15 C19 C21 -41.9(3)
C10 C15 C19 C21 142.1(2)
C8 N3 C22 C23 93.0(3)
Mo1 N3 C22 C23 -93.8(2)
C8 N3 C22 C27 -89.4(3)
Mo1 N3 C22 C27 83.8(2)
C27 C22 C23 C24 -3.8(4)
N3 C22 C23 C24 173.7(2)
C27 C22 C23 C28 173.0(2)
N3 C22 C23 C28 -9.5(3)
C22 C23 C24 C25 -0.1(4)
C28 C23 C24 C25 -177.0(2)
C23 C24 C25 C26 2.4(4)
C24 C25 C26 C27 -0.9(4)
C25 C26 C27 C22 -2.9(4)
C25 C26 C27 C31 173.1(3)
C23 C22 C27 C26 5.2(3)
N3 C22 C27 C26 -172.4(2)
C23 C22 C27 C31 -170.6(2)
N3 C22 C27 C31 11.8(3)
C24 C23 C28 C30 -56.3(3)
C22 C23 C28 C30 127.0(3)
C24 C23 C28 C29 66.4(3)
C22 C23 C28 C29 -110.3(3)
C26 C27 C31 C33 40.1(3)
C22 C27 C31 C33 -144.1(2)
C26 C27 C31 C32 -82.6(3)
C22 C27 C31 C32 93.1(3)
C37 Si1 C34 Mo1 -61.24(18)
C36 Si1 C34 Mo1 58.51(17)
C35 Si1 C34 Mo1 177.83(13)
N2 Mo1 C34 Si1 0.50(16)
N3 Mo1 C34 Si1 78.39(14)
N1 Mo1 C34 Si1 -77.89(15)
C38 Mo1 C34 Si1 179.07(12)
C40 Si2 C38 Mo1 -57.4(2)
C39 Si2 C38 Mo1 65.04(19)
C41 Si2 C38 Mo1 -175.63(16)
N2 Mo1 C38 Si2 -179.58(10)
C34 Mo1 C38 Si2 2.38(19)
N3 Mo1 C38 Si2 106.68(15)
N1 Mo1 C38 Si2 -103.78(15)
